data_7106732
loop_
_publ_author_name
'Scott C. Dorman'
'Richard A. O'Brien'
'Adam T. Lewis'
'E. Alan Salter'
'Andrzej Wierzbicki'
'Paul W. Hixon'
'Richard E. Sykora'
'Arsalan Mirjafari'
'James H. Davis'

_publ_section_title
;
 A new building block for electroactive organic materials: Synthesis,
 cyclic voltammetry, single crystal X-ray structure, and ab initio
 treatment of a unique boron-based viologen
;
_journal_coden_Cambridge 0182
_journal_name_full Chem.Commun.
_journal_page_first 9072
_journal_paper_doi 10.1039/c1cc12265g
_journal_volume 47
_journal_year 2011
_chemical_formula_moiety 'C16 H30 B2 N4, 2(I)'
_chemical_formula_sum 'C16 H30 B2 I2 N4'
_chemical_formula_weight 553.86
_chemical_name_systematic
;
?
;
_space_group_IT_number 15
_symmetry_cell_setting monoclinic
_symmetry_space_group_name_Hall '-C 2yc'
_symmetry_space_group_name_H-M 'C 1 2/c 1'
_atom_sites_solution_hydrogens mixed
_atom_sites_solution_primary direct
_atom_sites_solution_secondary difmap
_audit_creation_method SHELXL-97
_cell_angle_alpha 90.00
_cell_angle_beta 110.468(10)
_cell_angle_gamma 90.00
_cell_formula_units_Z 4
_cell_length_a 11.2757(17)
_cell_length_b 24.849(3)
_cell_length_c 8.7892(8)
_cell_measurement_reflns_used 25
_cell_measurement_temperature 290(2)
_cell_measurement_theta_max 12.18
_cell_measurement_theta_min 7.09
_cell_volume 2307.2(5)
_computing_cell_refinement '<i>CAD-4-PC Software</i>'
_computing_data_collection
;
<i>CAD-4-PC Software</i> (Enraf-Nonius, 1993)
;
_computing_data_reduction '<i>XCAD4</i> (Harms & Wocadlo, 1996)'
_computing_molecular_graphics 'Olex2 (Dolomanov et al., 2009)'
_computing_structure_refinement '<i>SHELXL97</i> (Sheldrick, 1997)'
_computing_structure_solution '<i>SHELXS97</i> (Sheldrick, 1997)'
_diffrn_ambient_temperature 290(2)
_diffrn_measured_fraction_theta_full 1.000
_diffrn_measured_fraction_theta_max 1.000
_diffrn_measurement_device_type 'Enraf-Nonius CAD-4'
_diffrn_measurement_method '\q/2\q scans'
_diffrn_radiation_monochromator graphite
_diffrn_radiation_source 'fine-focus sealed tube'
_diffrn_radiation_type MoK\a
_diffrn_radiation_wavelength 0.71073
_diffrn_reflns_av_R_equivalents 0.0259
_diffrn_reflns_av_sigmaI/netI 0.0268
_diffrn_reflns_limit_h_max 13
_diffrn_reflns_limit_h_min 0
_diffrn_reflns_limit_k_max 29
_diffrn_reflns_limit_k_min -29
_diffrn_reflns_limit_l_max 9
_diffrn_reflns_limit_l_min -10
_diffrn_reflns_number 4404
_diffrn_reflns_theta_full 25.37
_diffrn_reflns_theta_max 25.37
_diffrn_reflns_theta_min 2.09
_diffrn_standards_interval_time 120
_diffrn_standards_number 3
_exptl_absorpt_coefficient_mu 2.731
_exptl_absorpt_correction_T_max 0.393
_exptl_absorpt_correction_T_min 0.311
_exptl_absorpt_correction_type psi-scan
_exptl_absorpt_process_details '(North et al., 1968)'
_exptl_crystal_colour orange
_exptl_crystal_density_diffrn 1.595
_exptl_crystal_density_method 'not measured'
_exptl_crystal_description prism
_exptl_crystal_F_000 1080
_exptl_crystal_size_max 1.2
_exptl_crystal_size_mid 0.474
_exptl_crystal_size_min 0.342
_refine_diff_density_max 0.768
_refine_diff_density_min -0.763
_refine_diff_density_rms 0.096
_refine_ls_extinction_coef 0.00095(19)
_refine_ls_extinction_expression Fc^*^=kFc[1+0.001xFc^2^\l^3^/sin(2\q)]^-1/4^
_refine_ls_extinction_method SHELXL
_refine_ls_goodness_of_fit_ref 1.050
_refine_ls_hydrogen_treatment mixed
_refine_ls_matrix_type full
_refine_ls_number_parameters 119
_refine_ls_number_reflns 2124
_refine_ls_number_restraints 0
_refine_ls_restrained_S_all 1.050
_refine_ls_R_factor_all 0.0415
_refine_ls_R_factor_gt 0.0319
_refine_ls_shift/su_max 0.000
_refine_ls_shift/su_mean 0.000
_refine_ls_structure_factor_coef Fsqd
_refine_ls_weighting_details 'calc w=1/[\s^2^(Fo^2^)+(0.0548P)^2^+1.1949P] where P=(Fo^2^+2Fc^2^)/3'
_refine_ls_weighting_scheme calc
_refine_ls_wR_factor_gt 0.0860
_refine_ls_wR_factor_ref 0.0909
_reflns_number_gt 1735
_reflns_number_total 2124
_reflns_threshold_expression >2\s(I)
_cod_data_source_file c1cc12265g.txt
_cod_data_source_block global
_cod_original_sg_symbol_H-M 'C 2/c'
_cod_database_code 7106732

loop_
_symmetry_equiv_pos_as_xyz
'x, y, z'
'-x, y, -z+1/2'
'x+1/2, y+1/2, z'
'-x+1/2, y+1/2, -z+1/2'
'-x, -y, -z'
'x, -y, z-1/2'
'-x+1/2, -y+1/2, -z'
'x+1/2, -y+1/2, z-1/2'

loop_
_atom_site_label
_atom_site_type_symbol
_atom_site_fract_x
_atom_site_fract_y
_atom_site_fract_z
_atom_site_U_iso_or_equiv
_atom_site_adp_type
_atom_site_occupancy
_atom_site_symmetry_multiplicity
_atom_site_calc_flag
_atom_site_refinement_flags
_atom_site_disorder_assembly
_atom_site_disorder_group
I1 I 0.5000 0.570762(16) 0.2500 0.06870(17) Uani 1 2 d S . .
I2 I 0.5000 0.735286(14) 0.7500 0.06233(17) Uani 1 2 d S . .
N1 N 0.1581(3) 0.64326(12) 0.7200(4) 0.0582(7) Uani 1 1 d . . .
N2 N 0.2223(3) 0.58743(12) 0.5128(4) 0.0552(7) Uani 1 1 d . . .
C2 C 0.2265(5) 0.63401(17) 0.8763(5) 0.0745(12) Uani 1 1 d . . .
H2A H 0.2492 0.5989 0.9104 0.089 Uiso 1 1 calc R . .
C3 C 0.2641(5) 0.67506(17) 0.9875(4) 0.0708(11) Uani 1 1 d . . .
H3A H 0.3128 0.6675 1.0949 0.085 Uiso 1 1 calc R . .
C4 C 0.2297(3) 0.72732(16) 0.9404(4) 0.0517(8) Uani 1 1 d . . .
C5 C 0.1590(3) 0.73580(15) 0.7793(4) 0.0573(9) Uani 1 1 d . . .
H5A H 0.1344 0.7706 0.7427 0.069 Uiso 1 1 calc R . .
C6 C 0.1244(3) 0.69366(16) 0.6720(4) 0.0584(9) Uani 1 1 d . . .
H6A H 0.0765 0.7004 0.5638 0.070 Uiso 1 1 calc R . .
C7 C 0.2275(5) 0.63428(19) 0.4087(5) 0.0750(12) Uani 1 1 d . . .
H7A H 0.2920 0.6282 0.3626 0.112 Uiso 1 1 calc R . .
H7B H 0.2468 0.6664 0.4735 0.112 Uiso 1 1 calc R . .
H7C H 0.1471 0.6384 0.3231 0.112 Uiso 1 1 calc R . .
C8 C 0.1875(5) 0.5385(2) 0.4068(6) 0.0900(15) Uani 1 1 d . . .
H8A H 0.2487 0.5331 0.3551 0.135 Uiso 1 1 calc R . .
H8B H 0.1053 0.5435 0.3256 0.135 Uiso 1 1 calc R . .
H8C H 0.1861 0.5077 0.4719 0.135 Uiso 1 1 calc R . .
C9 C 0.3524(4) 0.57862(16) 0.6312(6) 0.0715(12) Uani 1 1 d . . .
H9A H 0.4104 0.5749 0.5738 0.107 Uiso 1 1 calc R . .
H9B H 0.3538 0.5465 0.6923 0.107 Uiso 1 1 calc R . .
H9C H 0.3768 0.6088 0.7037 0.107 Uiso 1 1 calc R . .
B1 B 0.1177(5) 0.5946(2) 0.5949(6) 0.0661(11) Uani 1 1 d . . .
H1A H 0.011(4) 0.6029(18) 0.488(5) 0.081(13) Uiso 1 1 d . . .
H1B H 0.105(4) 0.5584(18) 0.661(5) 0.074(12) Uiso 1 1 d . . .

loop_
_atom_site_aniso_label
_atom_site_aniso_U_11
_atom_site_aniso_U_22
_atom_site_aniso_U_33
_atom_site_aniso_U_23
_atom_site_aniso_U_13
_atom_site_aniso_U_12
I1 0.0684(3) 0.0626(3) 0.0816(3) 0.000 0.0344(2) 0.000
I2 0.0553(2) 0.0577(2) 0.0684(3) 0.000 0.01460(17) 0.000
N1 0.0571(18) 0.0646(19) 0.0579(17) 0.0015(14) 0.0261(14) 0.0041(14)
N2 0.0480(16) 0.0539(17) 0.0581(18) -0.0065(13) 0.0114(14) 0.0055(12)
C2 0.107(3) 0.060(2) 0.060(2) 0.0103(18) 0.033(2) 0.011(2)
C3 0.102(3) 0.064(2) 0.0470(19) 0.0093(18) 0.027(2) 0.014(2)
C4 0.0540(19) 0.059(2) 0.0502(18) 0.0081(15) 0.0289(16) 0.0087(16)
C5 0.052(2) 0.064(2) 0.0562(19) 0.0077(16) 0.0191(17) 0.0171(16)
C6 0.0500(19) 0.072(2) 0.0528(19) 0.0083(17) 0.0172(16) 0.0134(17)
C7 0.082(3) 0.083(3) 0.070(3) 0.019(2) 0.039(2) 0.025(2)
C8 0.082(3) 0.084(3) 0.097(3) -0.040(3) 0.022(3) -0.011(3)
C9 0.053(2) 0.073(3) 0.076(3) -0.0022(19) 0.006(2) 0.0164(18)
B1 0.058(3) 0.070(3) 0.074(3) -0.011(2) 0.028(2) -0.006(2)

loop_
_atom_type_symbol
_atom_type_description
_atom_type_scat_dispersion_real
_atom_type_scat_dispersion_imag
_atom_type_scat_source
C C 0.0033 0.0016 'International Tables Vol C Tables 4.2.6.8 and 6.1.1.4'
H H 0.0000 0.0000 'International Tables Vol C Tables 4.2.6.8 and 6.1.1.4'
B B 0.0013 0.0007 'International Tables Vol C Tables 4.2.6.8 and 6.1.1.4'
N N 0.0061 0.0033 'International Tables Vol C Tables 4.2.6.8 and 6.1.1.4'
I I -0.4742 1.8119 'International Tables Vol C Tables 4.2.6.8 and 6.1.1.4'

loop_
_geom_angle_atom_site_label_1
_geom_angle_atom_site_label_2
_geom_angle_atom_site_label_3
_geom_angle
_geom_angle_site_symmetry_1
_geom_angle_site_symmetry_3
_geom_angle_publ_flag
C6 N1 C2 118.9(3) . . ?
C6 N1 B1 120.9(3) . . ?
C2 N1 B1 120.1(3) . . ?
C9 N2 C7 107.6(4) . . ?
C9 N2 C8 107.2(3) . . ?
C7 N2 C8 108.0(4) . . ?
C9 N2 B1 113.9(4) . . ?
C7 N2 B1 112.6(3) . . ?
C8 N2 B1 107.4(3) . . ?
N1 C2 C3 121.7(4) . . ?
N1 C2 H2A 119.1 . . ?
C3 C2 H2A 119.1 . . ?
C2 C3 C4 120.1(4) . . ?
C2 C3 H3A 119.9 . . ?
C4 C3 H3A 119.9 . . ?
C5 C4 C3 117.0(4) . . ?
C5 C4 C4 122.0(4) . 7_567 ?
C3 C4 C4 121.0(4) . 7_567 ?
C6 C5 C4 120.9(3) . . ?
C6 C5 H5A 119.6 . . ?
C4 C5 H5A 119.5 . . ?
N1 C6 C5 121.2(3) . . ?
N1 C6 H6A 119.4 . . ?
C5 C6 H6A 119.4 . . ?
N2 C7 H7A 109.5 . . ?
N2 C7 H7B 109.5 . . ?
H7A C7 H7B 109.5 . . ?
N2 C7 H7C 109.5 . . ?
H7A C7 H7C 109.5 . . ?
H7B C7 H7C 109.5 . . ?
N2 C8 H8A 109.5 . . ?
N2 C8 H8B 109.5 . . ?
H8A C8 H8B 109.5 . . ?
N2 C8 H8C 109.5 . . ?
H8A C8 H8C 109.5 . . ?
H8B C8 H8C 109.5 . . ?
N2 C9 H9A 109.5 . . ?
N2 C9 H9B 109.5 . . ?
H9A C9 H9B 109.5 . . ?
N2 C9 H9C 109.5 . . ?
H9A C9 H9C 109.5 . . ?
H9B C9 H9C 109.5 . . ?
N1 B1 N2 108.7(3) . . ?
N1 B1 H1A 111(2) . . ?
N2 B1 H1A 110(2) . . ?
N1 B1 H1B 108(2) . . ?
N2 B1 H1B 113(2) . . ?
H1A B1 H1B 105(3) . . ?

loop_
_geom_bond_atom_site_label_1
_geom_bond_atom_site_label_2
_geom_bond_distance
_geom_bond_site_symmetry_2
_geom_bond_publ_flag
N1 C6 1.334(5) . ?
N1 C2 1.339(5) . ?
N1 B1 1.590(6) . ?
N2 C9 1.488(5) . ?
N2 C7 1.495(5) . ?
N2 C8 1.497(5) . ?
N2 B1 1.593(6) . ?
C2 C3 1.373(6) . ?
C2 H2A 0.9300 . ?
C3 C4 1.377(6) . ?
C3 H3A 0.9300 . ?
C4 C5 1.377(5) . ?
C4 C4 1.497(8) 7_567 ?
C5 C6 1.371(5) . ?
C5 H5A 0.9300 . ?
C6 H6A 0.9300 . ?
C7 H7A 0.9600 . ?
C7 H7B 0.9600 . ?
C7 H7C 0.9600 . ?
C8 H8A 0.9600 . ?
C8 H8B 0.9600 . ?
C8 H8C 0.9600 . ?
C9 H9A 0.9600 . ?
C9 H9B 0.9600 . ?
C9 H9C 0.9600 . ?
B1 H1A 1.26(5) . ?
B1 H1B 1.11(4) . ?
